data_9011169
loop_
_publ_author_name
'Thornton, G.'

_publ_section_title
;
 A neutron diffraction study of a-Sb2O4
;
_journal_name_full 'Acta Crystallographica, Section B'
_journal_page_first 1271
_journal_page_last 1273
_journal_paper_doi 10.1107/S0567740877005822
_journal_volume 33
_journal_year 1977
_chemical_compound_source Synthetic
_chemical_formula_sum 'O2 Sb'
_chemical_name_mineral Cervantite
_space_group_IT_number 33
_symmetry_space_group_name_Hall 'P 2c -2n'
_symmetry_space_group_name_H-M 'P n a 21'
_cell_angle_alpha 90
_cell_angle_beta 90
_cell_angle_gamma 90
_cell_length_a 5.456
_cell_length_b 4.814
_cell_length_c 11.787
_cell_formula_units_Z 8
_cell_volume 309.588
_database_code_amcsd 0009585
_exptl_crystal_density_diffrn 6.597
_cod_original_formula_sum 'Sb O2'
_cod_database_code 9011169

loop_
_space_group_symop_operation_xyz
x,y,z
1/2+x,1/2-y,z
1/2-x,1/2+y,1/2+z
-x,-y,1/2+z

loop_
_atom_site_label
_atom_site_fract_x
_atom_site_fract_y
_atom_site_fract_z
_atom_site_U_iso_or_equiv
Sb1 -0.03200 0.03600 0.00900 -0.00165
Sb2 0.36600 0.01600 0.25300 -0.00165
O1 0.34000 0.17700 0.09620 0.00393
O2 0.15900 0.71000 0.19500 0.00393
O3 0.08600 0.20800 0.31200 0.00393
O4 0.33000 0.84000 0.41000 0.00393

loop_
_cod_related_entry_id
_cod_related_entry_database
_cod_related_entry_code
1 AMCSD 0009585
